data_7008275
loop_
_publ_author_name
'Dubberley, Stuart R.'
'Evans, Simon'
'Boyd, Catherine L.'
'Mountford, Philip'

_publ_section_title
;
 New and versatile routes to zirconium imido dichloride compounds.
;
_journal_issue 8
_journal_name_full 'Dalton transactions (Cambridge, England : 2003)'
_journal_page_first 1448
_journal_page_last 1458
_journal_paper_doi 10.1039/b500507h
_journal_year 2005
_chemical_compound_source
;
?
;
_chemical_formula_moiety ' C40 H66 Cl4 N2 O4 Zr2 '
_chemical_formula_sum 'C40 H66 Cl4 N2 O4 Zr2'
_chemical_formula_weight 963.22
_chemical_name_common (Zr2(mu-N-2,6-C6H3iPr2)2Cl4(THF)4)
_chemical_name_systematic
;
[Zr2(mu-N-2,6-C6H3iPr2)2Cl4(THF)4]
;
_space_group_IT_number 14
_symmetry_cell_setting monoclinic
_symmetry_space_group_name_Hall '-P 2yn'
_symmetry_space_group_name_H-M 'P 1 21/n 1'
_atom_sites_solution_hydrogens geom
_atom_sites_solution_primary direct
_cell_angle_alpha 90.00
_cell_angle_beta 93.200(2)
_cell_angle_gamma 90.00
_cell_formula_units_Z 2
_cell_length_a 11.1206(4)
_cell_length_b 15.9555(6)
_cell_length_c 12.6383(5)
_cell_measurement_reflns_used 4385
_cell_measurement_temperature 150
_cell_measurement_theta_max 27.485
_cell_measurement_theta_min 2.910
_cell_volume 2238.98(15)
_computing_cell_refinement
;
KappaCCD software 'DENZO' (Otwinowski & Minor, 1996)
;
_computing_data_collection
;
KappaCCD software 'Collect' (Nonius, 2000)
;
_computing_data_reduction
;
KappaCCD software 'DENZO' (Otwinowski & Minor, 1996)
;
_computing_molecular_graphics 'CAMERON (Watkin, Prout and Pearce, 1996)'
_computing_publication_material
;
CRYSTALS Issue 10 (Watkin et al., 1996)
;
_computing_structure_refinement
;
CRYSTALS Issue 10 (Watkin et al., 1996)
;
_computing_structure_solution 'SIR92 (Altomare, et al., 1994)'
_diffrn_ambient_temperature 150
_diffrn_measurement_device_type 'Nonius KappaCCD'
_diffrn_measurement_method CCD
_diffrn_radiation_type 'Mo K\a'
_diffrn_radiation_wavelength 0.71073
_diffrn_reflns_av_R_equivalents 0.02
_diffrn_reflns_limit_h_max 14
_diffrn_reflns_limit_h_min -14
_diffrn_reflns_limit_k_max 20
_diffrn_reflns_limit_k_min -18
_diffrn_reflns_limit_l_max 16
_diffrn_reflns_limit_l_min -16
_diffrn_reflns_number 8483
_diffrn_reflns_theta_max 27.51
_diffrn_reflns_theta_min 2.91
_diffrn_standards_decay_% 'not measured'
_diffrn_standards_interval_count 'not measured'
_diffrn_standards_interval_time 'not measured'
_diffrn_standards_number 'not measured'
_exptl_absorpt_coefficient_mu 0.74
_exptl_absorpt_correction_T_max 0.875
_exptl_absorpt_correction_T_min 0.862
_exptl_absorpt_correction_type multi-scan
_exptl_crystal_colour ' yellow '
_exptl_crystal_density_diffrn 1.43
_exptl_crystal_density_meas ?
_exptl_crystal_density_method .
_exptl_crystal_description ' block '
_exptl_crystal_F_000 989.22
_exptl_crystal_size_max 0.20
_exptl_crystal_size_mid 0.20
_exptl_crystal_size_min 0.18
_refine_diff_density_max 1.03
_refine_diff_density_min -0.87
_refine_ls_abs_structure_Flack none
_refine_ls_extinction_method None
_refine_ls_goodness_of_fit_ref 1.1324
_refine_ls_hydrogen_treatment 'riding model'
_refine_ls_matrix_type full
_refine_ls_number_parameters 307
_refine_ls_number_reflns 3178
_refine_ls_number_restraints 182
_refine_ls_R_factor_gt 0.0644
_refine_ls_shift/su_max 0.035007
_refine_ls_structure_factor_coef F
_refine_ls_weighting_details
;
Chebychev polynomial with 4 parameters, Carruthers & Watkin , 1979,
0.468    -.547    -.452E-01-.346
;
_refine_ls_weighting_scheme calc
_refine_ls_wR_factor_ref 0.0487
_reflns_limit_h_max 14
_reflns_limit_h_min -14
_reflns_limit_k_max 20
_reflns_limit_k_min 0
_reflns_limit_l_max 16
_reflns_limit_l_min 0
_reflns_number_gt 3178
_reflns_number_total 5128
_reflns_threshold_expression >3.00\s(I)
_cod_data_source_file b500507h.txt
_cod_data_source_block COMPOUND_1
_cod_depositor_comments
;
The following automatic conversions were performed:
'_symmetry_cell_setting' value 'Monoclinic ' changed to 'monoclinic'
according to '/home/saulius/struct/CIF-dictionaries/cif_core.dic'
dictionary named 'cif_core.dic' version 2.4.1 from 2010-06-29.

Automatic conversion script
Id: cif_fix_enum 1527 2010-12-29 10:47:43Z saulius 

The following automatic conversions were performed:

'_atom_sites_solution_primary' value 'direct methods' was changed to
'direct'.

'_atom_sites_solution_hydrogens' value 'geometric' was changed to
'geom'.

Automatic conversion script
Id: cif_fix_values 6452 2018-10-05 10:23:21Z andrius 
;
_cod_original_cell_volume 2239.0(1)
_cod_original_sg_symbol_H-M 'P 1 21/n 1 '
_cod_original_formula_sum ' C40 H66 Cl4 N2 O4 Zr2 '
_cod_database_code 7008275

loop_
_symmetry_equiv_pos_as_xyz
x,y,z
-x,-y,-z
-x+1/2,y+1/2,-z+1/2
x+1/2,-y+1/2,z+1/2

loop_
_atom_site_label
_atom_site_fract_x
_atom_site_fract_y
_atom_site_fract_z
_atom_site_U_iso_or_equiv
_atom_site_occupancy
_atom_site_adp_type
Zr1 0.88063(5) 0.03073(4) 1.04689(5) 0.0315 1.0000 Uani
Cl1 0.73005(14) -0.06176(11) 0.95530(15) 0.0513 1.0000 Uani
Cl2 0.94877(17) 0.14093(14) 1.17354(18) 0.0684 1.0000 Uani
O1 0.7687(5) -0.0061(3) 1.1902(4) 0.0662 1.0000 Uani
O2 0.7226(4) 0.1291(3) 1.0157(4) 0.0593 1.0000 Uani
N1 0.9901(4) 0.0554(3) 0.9189(4) 0.0320 1.0000 Uani
C1 0.9531(5) 0.1189(4) 0.8451(5) 0.0385 1.0000 Uani
C2 0.9858(7) 0.2032(4) 0.8636(6) 0.0494 1.0000 Uani
C3 0.941(1) 0.2643(6) 0.7920(8) 0.0834 1.0000 Uani
C4 0.8661(12) 0.2446(7) 0.707(1) 0.1086 1.0000 Uani
C5 0.8397(9) 0.1612(7) 0.6850(8) 0.0969 1.0000 Uani
C6 0.8807(7) 0.0976(5) 0.7521(6) 0.0610 1.0000 Uani
C7 1.0723(11) 0.2302(5) 0.9522(7) 0.0890 1.0000 Uani
C8 1.1898(12) 0.2588(7) 0.9106(9) 0.1062 1.0000 Uani
C9 1.0234(12) 0.3019(6) 1.0164(9) 0.1106 1.0000 Uani
C10 0.8498(9) 0.0079(7) 0.7210(7) 0.1167 1.0000 Uani
C11 0.9205(11) -0.0160(8) 0.6264(7) 0.1256 1.0000 Uani
C12 0.718(1) -0.0050(8) 0.6917(8) 0.1249 1.0000 Uani
C13 0.7647(15) -0.0923(5) 1.2324(11) 0.0705 0.5000 Uani
C14 0.6979(14) -0.0878(11) 1.3298(9) 0.0752 0.5000 Uani
C15 0.5934(11) -0.0395(11) 1.2874(11) 0.0744 0.5000 Uani
C16 0.6357(7) -0.0205(11) 1.1812(9) 0.0693 0.5000 Uani
C131 0.812(1) -0.0321(11) 1.2982(7) 0.0708 0.5000 Uani
C141 0.7051(14) -0.0627(9) 1.3513(12) 0.0778 0.5000 Uani
C151 0.6287(12) 0.009(1) 1.3219(13) 0.0823 0.5000 Uani
C161 0.7185(15) 0.0556(6) 1.2634(12) 0.0804 0.5000 Uani
C17 0.732(1) 0.2174(5) 0.9826(15) 0.0712 0.5000 Uani
C18 0.6088(11) 0.2525(7) 0.9804(18) 0.0774 0.5000 Uani
C19 0.5355(11) 0.1812(9) 0.9395(15) 0.0755 0.5000 Uani
C20 0.5928(7) 0.1091(7) 0.9954(15) 0.0674 0.5000 Uani
C171 0.6832(13) 0.1929(7) 1.0923(7) 0.0600 0.5000 Uani
C181 0.6281(15) 0.2632(7) 1.0314(11) 0.0639 0.5000 Uani
C191 0.5796(14) 0.2229(9) 0.9322(11) 0.0637 0.5000 Uani
C201 0.6591(12) 0.1509(8) 0.9142(7) 0.0597 0.5000 Uani
H31 0.964 0.3241 0.8051 0.0989 1.0000 Uiso
H41 0.8301 0.2897 0.660 0.1260 1.0000 Uiso
H51 0.7923 0.1462 0.6181 0.1079 1.0000 Uiso
H71 1.0894 0.1821 1.0015 0.1012 1.0000 Uiso
H81 1.2475 0.2763 0.9700 0.1217 1.0000 Uiso
H82 1.2241 0.2103 0.8723 0.1217 1.0000 Uiso
H83 1.1759 0.3067 0.8603 0.1217 1.0000 Uiso
H91 1.0819 0.3194 1.0752 0.1274 1.0000 Uiso
H92 1.0046 0.3509 0.9690 0.1274 1.0000 Uiso
H93 0.9476 0.2815 1.0467 0.1274 1.0000 Uiso
H101 0.8707 -0.0294 0.7829 0.1335 1.0000 Uiso
H111 0.9020 -0.0752 0.6050 0.1446 1.0000 Uiso
H112 1.0083 -0.0108 0.6471 0.1446 1.0000 Uiso
H113 0.8994 0.0223 0.5656 0.1446 1.0000 Uiso
H121 0.702 -0.0648 0.6719 0.1436 1.0000 Uiso
H122 0.671 0.0099 0.7542 0.1436 1.0000 Uiso
H123 0.693 0.0320 0.6306 0.1436 1.0000 Uiso
H131 0.8479 -0.1143 1.2484 0.0937 0.5000 Uiso
H132 0.7213 -0.1296 1.1794 0.0937 0.5000 Uiso
H141 0.7449 -0.0579 1.3881 0.0911 0.5000 Uiso
H142 0.6735 -0.1443 1.3553 0.0911 0.5000 Uiso
H151 0.5820 0.0128 1.3292 0.0901 0.5000 Uiso
H152 0.5171 -0.0728 1.2842 0.0901 0.5000 Uiso
H161 0.5944 0.0307 1.1515 0.0912 0.5000 Uiso
H162 0.6172 -0.0692 1.1333 0.0912 0.5000 Uiso
H1311 0.848 0.0171 1.3371 0.0937 0.5000 Uiso
H1312 0.873 -0.0775 1.2943 0.0937 0.5000 Uiso
H1411 0.7204 -0.0673 1.4298 0.0943 0.5000 Uiso
H1412 0.6744 -0.1175 1.3225 0.0943 0.5000 Uiso
H1511 0.6005 0.041 1.3842 0.1003 0.5000 Uiso
H1512 0.5575 -0.008 1.2752 0.1003 0.5000 Uiso
H1611 0.7832 0.0782 1.3137 0.1076 0.5000 Uiso
H1612 0.6792 0.1029 1.2227 0.1076 0.5000 Uiso
H171 0.786 0.2488 1.0347 0.0862 0.5000 Uiso
H172 0.765 0.2209 0.9107 0.0862 0.5000 Uiso
H181 0.5860 0.2693 1.0529 0.0935 0.5000 Uiso
H182 0.6011 0.3019 0.9318 0.0935 0.5000 Uiso
H191 0.4496 0.1876 0.9576 0.0903 0.5000 Uiso
H192 0.5396 0.1756 0.8610 0.0903 0.5000 Uiso
H201 0.5541 0.0992 1.0639 0.0810 0.5000 Uiso
H202 0.5838 0.0578 0.9502 0.0810 0.5000 Uiso
H1711 0.7550 0.2143 1.1351 0.0717 0.5000 Uiso
H1712 0.6251 0.1673 1.1405 0.0717 0.5000 Uiso
H1811 0.6874 0.3085 1.0179 0.0762 0.5000 Uiso
H1812 0.5601 0.2870 1.0704 0.0762 0.5000 Uiso
H1911 0.4943 0.2044 0.9377 0.0766 0.5000 Uiso
H1912 0.5843 0.2637 0.8725 0.0766 0.5000 Uiso
H2011 0.7183 0.1649 0.8602 0.0724 0.5000 Uiso
H2012 0.6089 0.1021 0.8889 0.0724 0.5000 Uiso

loop_
_atom_site_aniso_label
_atom_site_aniso_U_11
_atom_site_aniso_U_22
_atom_site_aniso_U_33
_atom_site_aniso_U_23
_atom_site_aniso_U_13
_atom_site_aniso_U_12
Zr1 0.0284(3) 0.0286(3) 0.0372(3) -0.0005(3) -0.00044(19) 0.0000(2)
Cl1 0.0356(8) 0.051(1) 0.0675(11) -0.0169(8) 0.0010(7) -0.0094(7)
Cl2 0.051(1) 0.0707(14) 0.0849(14) -0.0448(11) 0.0127(9) -0.0131(9)
O1 0.075(3) 0.063(3) 0.064(3) 0.004(2) 0.032(2) -0.001(2)
O2 0.041(2) 0.048(3) 0.088(3) 0.003(2) -0.001(2) 0.0113(19)
N1 0.034(2) 0.029(2) 0.033(3) 0.0010(19) -0.0031(19) -0.0026(19)
C1 0.039(3) 0.035(3) 0.041(3) 0.008(3) -0.011(3) 0.001(3)
C2 0.060(4) 0.035(4) 0.052(4) 0.007(3) -0.004(3) -0.001(3)
C3 0.109(8) 0.046(5) 0.091(7) 0.022(5) -0.029(6) 0.001(5)
C4 0.13(1) 0.077(7) 0.109(9) 0.055(6) -0.054(7) 0.003(6)
C5 0.113(8) 0.082(7) 0.088(7) 0.048(6) -0.060(6) -0.025(6)
C6 0.070(5) 0.061(5) 0.050(4) 0.019(4) -0.018(4) -0.016(4)
C7 0.158(8) 0.043(4) 0.061(5) 0.009(3) -0.030(5) -0.037(4)
C8 0.171(8) 0.070(4) 0.074(4) 0.014(4) -0.029(5) -0.038(4)
C9 0.186(8) 0.062(5) 0.079(5) 0.005(4) -0.027(5) -0.016(5)
C10 0.179(8) 0.111(6) 0.054(4) 0.024(4) -0.048(5) -0.077(6)
C11 0.195(8) 0.119(7) 0.059(4) 0.016(5) -0.029(5) -0.066(6)
C12 0.175(8) 0.119(6) 0.073(5) 0.036(5) -0.057(5) -0.080(6)
C13 0.079(5) 0.065(5) 0.070(5) 0.003(4) 0.032(4) -0.005(4)
C14 0.084(5) 0.069(5) 0.075(5) 0.003(5) 0.032(5) -0.007(5)
C15 0.081(5) 0.071(5) 0.074(5) 0.005(5) 0.032(5) -0.006(5)
C16 0.075(5) 0.066(5) 0.069(4) 0.007(4) 0.031(4) -0.002(4)
C131 0.080(4) 0.069(4) 0.067(4) 0.002(4) 0.030(4) -0.004(4)
C141 0.088(5) 0.075(5) 0.073(5) -0.005(5) 0.032(5) -0.006(5)
C151 0.092(6) 0.080(6) 0.079(6) -0.010(5) 0.035(5) -0.004(5)
C161 0.088(7) 0.078(7) 0.079(7) -0.013(6) 0.038(6) -0.003(6)
C17 0.050(4) 0.056(4) 0.106(5) 0.005(4) -0.009(4) 0.009(4)
C18 0.053(5) 0.063(5) 0.114(6) 0.003(5) -0.015(5) 0.007(4)
C19 0.050(5) 0.061(5) 0.114(6) 0.003(5) -0.011(5) 0.009(4)
C20 0.045(4) 0.053(4) 0.103(5) 0.000(4) -0.006(4) 0.009(4)
C171 0.046(4) 0.050(4) 0.083(5) -0.007(4) -0.004(4) 0.011(4)
C181 0.053(5) 0.053(5) 0.084(5) -0.010(4) -0.009(4) 0.012(4)
C191 0.053(5) 0.051(5) 0.086(5) -0.009(4) -0.012(4) 0.012(4)
C201 0.045(4) 0.048(4) 0.084(5) -0.004(4) -0.008(4) 0.014(4)

loop_
_atom_type_symbol
_atom_type_scat_dispersion_real
_atom_type_scat_dispersion_imag
_atom_type_scat_Cromer_Mann_a1
_atom_type_scat_Cromer_Mann_b1
_atom_type_scat_Cromer_Mann_a2
_atom_type_scat_Cromer_Mann_b2
_atom_type_scat_Cromer_Mann_a3
_atom_type_scat_Cromer_Mann_b3
_atom_type_scat_Cromer_Mann_a4
_atom_type_scat_Cromer_Mann_b4
_atom_type_scat_Cromer_Mann_c
_atom_type_scat_source
'C   ' 0.0020 0.0020 2.3100 20.8439 1.0200 10.2075 1.5886 0.5687 0.8650 51.6512 0.2156 International_Tables_Vol_IV_Table_2.2B
'H   ' 0.0000 0.0000 0.4930 10.5109 0.3229 26.1257 0.1402 3.1424 0.0408 57.7997 0.0030 International_Tables_Vol_IV_Table_2.2B
'N   ' 0.0040 0.0030 12.2126 0.0057 3.1322 9.8933 2.0125 28.9975 1.1663 0.5826 -11.5290 International_Tables_Vol_IV_Table_2.2B
'O   ' 0.0080 0.0060 3.0485 13.2771 2.2868 5.7011 1.5463 0.3239 0.8670 32.9089 0.2508 International_Tables_Vol_IV_Table_2.2B
'Cl  ' 0.1320 0.1590 11.4604 0.0104 7.1964 1.1662 6.2556 18.5194 1.6455 47.7784 -9.5574 International_Tables_Vol_IV_Table_2.2B
'Zr  ' -2.9650 0.5600 17.8765 1.2762 10.9480 11.9160 5.4173 0.1176 3.6572 87.6627 2.0693 International_Tables_Vol_IV_Table_2.2B

loop_
_geom_angle_atom_site_label_1
_geom_angle_site_symmetry_1
_geom_angle_atom_site_label_2
_geom_angle_site_symmetry_2
_geom_angle_atom_site_label_3
_geom_angle_site_symmetry_3
_geom_angle
_geom_angle_publ_flag
Zr1 2_757 Zr1 . Cl1 . 101.70(5) yes
Zr1 2_757 Zr1 . Cl2 . 103.47(5) yes
Cl1 . Zr1 . Cl2 . 154.79(6) yes
Zr1 2_757 Zr1 . O1 . 135.90(14) yes
Cl1 . Zr1 . O1 . 80.56(15) yes
Cl2 . Zr1 . O1 . 80.41(15) yes
Zr1 2_757 Zr1 . O2 . 141.40(14) yes
Cl1 . Zr1 . O2 . 80.85(13) yes
Cl2 . Zr1 . O2 . 80.45(14) yes
O1 . Zr1 . O2 . 82.69(19) yes
Zr1 2_757 Zr1 . N1 . 39.73(13) yes
Cl1 . Zr1 . N1 . 99.02(13) yes
Cl2 . Zr1 . N1 . 101.21(13) yes
O1 . Zr1 . N1 . 175.52(19) yes
O2 . Zr1 . N1 . 101.67(19) yes
Zr1 2_757 Zr1 . N1 2_757 42.06(13) yes
Cl1 . Zr1 . N1 2_757 98.61(14) yes
Cl2 . Zr1 . N1 2_757 99.03(14) yes
O1 . Zr1 . N1 2_757 93.85(19) yes
O2 . Zr1 . N1 2_757 176.54(19) yes
N1 . Zr1 . N1 2_757 81.8(2) yes
Zr1 . O1 . C13 . 122.9(5) yes
Zr1 . O1 . C16 . 123.3(5) yes
C13 . O1 . C16 . 80.5(9) yes
Zr1 . O1 . C131 . 129.0(5) yes
Zr1 . O1 . C161 . 123.7(5) yes
C131 . O1 . C161 . 73.9(9) yes
Zr1 . O2 . C17 . 128.1(5) yes
Zr1 . O2 . C20 . 126.1(5) yes
C17 . O2 . C20 . 103.8(6) yes
Zr1 . O2 . C171 . 125.9(5) yes
Zr1 . O2 . C201 . 128.0(5) yes
C171 . O2 . C201 . 105.2(6) yes
Zr1 . N1 . Zr1 2_757 98.2(2) yes
Zr1 . N1 . C1 . 118.4(4) yes
Zr1 2_757 N1 . C1 . 143.3(4) yes
N1 . C1 . C2 . 120.6(5) yes
N1 . C1 . C6 . 120.0(6) yes
C2 . C1 . C6 . 119.5(6) yes
C1 . C2 . C3 . 118.4(7) yes
C1 . C2 . C7 . 123.1(6) yes
C3 . C2 . C7 . 118.3(7) yes
C2 . C3 . C4 . 122.1(9) yes
C3 . C4 . C5 . 119.5(8) yes
C4 . C5 . C6 . 121.5(9) yes
C1 . C6 . C5 . 118.8(8) yes
C1 . C6 . C10 . 123.1(7) yes
C5 . C6 . C10 . 118.0(8) yes
C2 . C7 . C8 . 111.1(8) yes
C2 . C7 . C9 . 112.4(9) yes
C8 . C7 . C9 . 107.5(8) yes
C6 . C10 . C11 . 108.8(8) yes
C6 . C10 . C12 . 113.3(9) yes
C11 . C10 . C12 . 108.2(9) yes
O1 . C13 . C14 . 106.4(7) yes
C14 . C13 . C131 . 69.3(10) yes
C13 . C14 . C15 . 98.4(7) yes
C14 . C15 . C16 . 98.8(7) yes
O1 . C16 . C15 . 109.1(7) yes
O1 . C131 . C141 . 106.7(7) yes
C131 . C141 . C151 . 95.3(7) yes
C141 . C151 . C161 . 96.9(7) yes
O1 . C161 . C151 . 105.7(7) yes
O2 . C17 . C18 . 106.8(7) yes
C17 . C18 . C19 . 102.0(7) yes
C18 . C19 . C20 . 102.6(7) yes
O2 . C20 . C19 . 107.7(6) yes
O2 . C171 . C181 . 108.1(6) yes
C171 . C181 . C191 . 103.5(7) yes
C181 . C191 . C201 . 106.0(6) yes
O2 . C201 . C191 . 108.2(6) yes

loop_
_geom_bond_atom_site_label_1
_geom_bond_site_symmetry_1
_geom_bond_atom_site_label_2
_geom_bond_site_symmetry_2
_geom_bond_distance
_geom_bond_publ_flag
Zr1 . Zr1 2_757 3.1250(11) yes
Zr1 . Cl1 . 2.4709(17) yes
Zr1 . Cl2 . 2.4683(18) yes
Zr1 . O1 . 2.329(4) yes
Zr1 . O2 . 2.372(4) yes
Zr1 . N1 . 2.115(5) yes
Zr1 . N1 2_757 2.018(5) yes
O1 . C13 . 1.477(5) yes
O1 . C16 . 1.494(5) yes
O1 . C131 . 1.480(5) yes
O1 . C161 . 1.481(5) yes
O2 . C17 . 1.475(5) yes
O2 . C20 . 1.487(5) yes
O2 . C171 . 1.487(5) yes
O2 . C201 . 1.471(5) yes
N1 . C1 . 1.422(7) yes
C1 . C2 . 1.410(9) yes
C1 . C6 . 1.427(9) yes
C2 . C3 . 1.40(1) yes
C2 . C7 . 1.499(11) yes
C3 . C4 . 1.357(14) yes
C4 . C5 . 1.388(15) yes
C5 . C6 . 1.383(11) yes
C6 . C10 . 1.519(13) yes
C7 . C8 . 1.507(16) yes
C7 . C9 . 1.521(15) yes
C10 . C11 . 1.516(9) yes
C10 . C12 . 1.504(8) yes
C13 . C14 . 1.475(5) yes
C14 . C15 . 1.470(5) yes
C15 . C16 . 1.478(5) yes
C131 . C141 . 1.476(5) yes
C141 . C151 . 1.466(5) yes
C151 . C161 . 1.473(5) yes
C17 . C18 . 1.476(5) yes
C18 . C19 . 1.477(5) yes
C19 . C20 . 1.476(5) yes
C171 . C181 . 1.475(5) yes
C181 . C191 . 1.482(5) yes
C191 . C201 . 1.476(5) yes
